data_4114809
loop_
_publ_author_name
'Hiroyuki Furuta'
'Tomoya Ishizuka'
'Atsuhiro Osuka'

_publ_section_title
;
 Flexible Inner and Outer Coordination of Zn(II) N-Confused Porphyrin
 Complex
;
_journal_name_full 'Journal of the American Chemical Society'
_journal_page_first 5622
_journal_page_last 5623
_journal_paper_doi 10.1021/ja017016p
_journal_volume 124
_journal_year 2002
_chemical_formula_moiety 'C54 H37 N6 O2 Zn '
_chemical_formula_sum 'C54 H37 N6 O2 Zn'
_chemical_formula_weight 867.31
_space_group_IT_number 2
_symmetry_cell_setting triclinic
_symmetry_Int_Tables_number 2
_symmetry_space_group_name_Hall '-P 1'
_symmetry_space_group_name_H-M 'P -1'
_cell_angle_alpha 75.040(8)
_cell_angle_beta 70.377(3)
_cell_angle_gamma 66.321(5)
_cell_formula_units_Z 2
_cell_length_a 13.067(2)
_cell_length_b 13.443(2)
_cell_length_c 14.917(2)
_cell_measurement_reflns_used 9985
_cell_measurement_temperature 296.1
_cell_measurement_theta_max 27.5
_cell_measurement_theta_min 1.5
_cell_volume 2237.1(6)
_computing_cell_refinement PROCESS-AUTO
_computing_data_collection PROCESS-AUTO
_computing_data_reduction CrystalStructure
_computing_publication_material 'CrystalStructure Ver. 2.00'
_computing_structure_refinement CRYSTALS
_computing_structure_solution 'DIRDIF99 (PATTY)'
_diffrn_detector_area_resol_mean 10.00
_diffrn_measured_fraction_theta_full 0.9595
_diffrn_measured_fraction_theta_max 0.9595
_diffrn_measurement_device_type 'Rigaku RAXIS-RAPID'
_diffrn_measurement_method \w
_diffrn_radiation_type 'Mo K\a'
_diffrn_radiation_wavelength 0.7107
_diffrn_reflns_av_R_equivalents 0.048
_diffrn_reflns_limit_h_max 16
_diffrn_reflns_limit_h_min 0
_diffrn_reflns_limit_k_max 17
_diffrn_reflns_limit_k_min -15
_diffrn_reflns_limit_l_max 19
_diffrn_reflns_limit_l_min -17
_diffrn_reflns_number 9826
_diffrn_reflns_theta_full 27.48
_diffrn_reflns_theta_max 27.48
_exptl_absorpt_coefficient_mu 0.598
_exptl_absorpt_correction_T_max 0.953
_exptl_absorpt_correction_T_min 0.771
_exptl_absorpt_correction_type
;
\y scans (North,Phillips & Matthews, 1968)
;
_exptl_absorpt_process_details '(North, Phillips & Mathews, 1968)'
_exptl_crystal_colour violet
_exptl_crystal_density_diffrn 1.287
_exptl_crystal_description prism
_exptl_crystal_size_max 0.45
_exptl_crystal_size_mid 0.25
_exptl_crystal_size_min 0.08
_refine_diff_density_max 0.92
_refine_diff_density_min -0.58
_refine_ls_extinction_method none
_refine_ls_goodness_of_fit_ref 0.245
_refine_ls_number_parameters 510
_refine_ls_number_reflns 4792
_refine_ls_R_factor_gt 0.0860
_refine_ls_shift/su_max 0.0150
_refine_ls_structure_factor_coef F
_refine_ls_weighting_details 'w = 1.0'
_refine_ls_weighting_scheme unit
_refine_ls_wR_factor_ref 0.1260
_reflns_number_gt 4792
_reflns_number_total 9826
_reflns_threshold_expression F^2^>2.0\s(F^2^)
_cod_data_source_file ja017016p_s2_2.cif
_cod_data_source_block '_NCTPP-ZnPyr'
_cod_original_cell_volume 2237.2(5)
_cod_original_sg_symbol_H-M 'P -1 '
_cod_original_formula_sum 'C54 H37 N6 O2 Zn '
_cod_database_code 4114809

loop_
_symmetry_equiv_pos_as_xyz
x,y,z
-x,-y,-z

loop_
_atom_site_label
_atom_site_type_symbol
_atom_site_fract_x
_atom_site_fract_y
_atom_site_fract_z
_atom_site_U_iso_or_equiv
_atom_site_adp_type
_atom_site_occupancy
_atom_site_symmetry_multiplicity
_atom_site_calc_flag
_atom_site_refinement_flags
Zn1 Zn 0.0839(1) 0.1533(1) 0.3418(1) 0.0379(4) Uani 1.00 1 d .
O1 O 0.103(2) 0.451(2) 0.035(2) 0.37(2) Uiso 1.00 1 d .
O2 O -0.042(2) 0.558(1) 0.073(1) 0.207(9) Uiso 1.00 1 d .
N1 N -0.1895(9) 0.3323(8) 0.5493(8) 0.058(3) Uani 1.00 1 d .
N2 N -0.0102(7) 0.1893(7) 0.2412(6) 0.040(3) Uani 1.00 1 d .
N3 N 0.2193(8) 0.0472(8) 0.2632(6) 0.043(3) Uani 1.00 1 d .
N4 N 0.1335(7) 0.0705(7) 0.4679(6) 0.036(3) Uani 1.00 1 d .
N5 N 0.1112(9) 0.3004(7) 0.3333(7) 0.055(3) Uiso 1.00 1 d .
N6 N 0.440(2) 0.211(2) 0.097(3) 0.25(1) Uiso 1.00 1 d .
C1 C -0.1061(9) 0.2237(9) 0.5359(7) 0.036(3) Uani 1.00 1 d .
C2 C -0.1072(9) 0.1986(9) 0.4514(8) 0.039(3) Uani 1.00 1 d .
C3 C -0.235(1) 0.3685(9) 0.4753(8) 0.050(4) Uani 1.00 1 d .
C4 C -0.187(1) 0.2892(9) 0.4115(8) 0.041(3) Uani 1.00 1 d .
C5 C -0.207(1) 0.3103(9) 0.3191(8) 0.043(3) Uani 1.00 1 d .
C6 C -0.124(1) 0.2551(9) 0.2426(8) 0.046(3) Uani 1.00 1 d .
C7 C -0.145(1) 0.261(1) 0.1522(8) 0.055(4) Uani 1.00 1 d .
C8 C -0.044(1) 0.202(1) 0.0967(9) 0.059(4) Uani 1.00 1 d .
C9 C 0.041(1) 0.158(1) 0.1511(8) 0.047(3) Uani 1.00 1 d .
C10 C 0.157(1) 0.095(1) 0.1150(8) 0.045(3) Uani 1.00 1 d .
C11 C 0.239(1) 0.041(1) 0.1686(8) 0.046(3) Uani 1.00 1 d .
C12 C 0.354(1) -0.034(1) 0.1344(9) 0.058(4) Uani 1.00 1 d .
C13 C 0.402(1) -0.076(1) 0.2103(9) 0.059(4) Uani 1.00 1 d .
C14 C 0.3166(9) -0.0265(9) 0.2920(8) 0.041(3) Uani 1.00 1 d .
C15 C 0.3287(9) -0.0510(8) 0.3850(8) 0.040(3) Uani 1.00 1 d .
C16 C 0.2406(9) -0.0075(8) 0.4681(8) 0.037(3) Uani 1.00 1 d .
C17 C 0.252(1) -0.0446(9) 0.5650(8) 0.043(3) Uani 1.00 1 d .
C18 C 0.153(1) 0.0127(9) 0.6232(8) 0.041(3) Uani 1.00 1 d .
C19 C 0.0781(9) 0.0859(8) 0.5635(8) 0.037(3) Uani 1.00 1 d .
C20 C -0.0316(9) 0.1658(8) 0.5960(8) 0.037(3) Uani 1.00 1 d .
C21 C -0.316(1) 0.397(1) 0.3017(9) 0.054(4) Uani 1.00 1 d .
C22 C -0.422(1) 0.396(1) 0.365(1) 0.070(5) Uani 1.00 1 d .
C23 C -0.524(1) 0.476(2) 0.349(1) 0.092(6) Uani 1.00 1 d .
C24 C -0.523(2) 0.556(2) 0.274(2) 0.107(7) Uani 1.00 1 d .
C25 C -0.420(2) 0.560(1) 0.211(1) 0.096(6) Uani 1.00 1 d .
C26 C -0.315(1) 0.480(1) 0.224(1) 0.075(5) Uani 1.00 1 d .
C27 C 0.194(1) 0.078(1) 0.0110(8) 0.051(4) Uani 1.00 1 d .
C28 C 0.164(1) 0.005(1) -0.016(1) 0.068(5) Uani 1.00 1 d .
C29 C 0.194(2) -0.006(1) -0.112(1) 0.083(6) Uani 1.00 1 d .
C30 C 0.257(1) 0.053(2) -0.180(1) 0.098(7) Uani 1.00 1 d .
C31 C 0.285(1) 0.127(2) -0.155(1) 0.090(6) Uani 1.00 1 d .
C32 C 0.255(1) 0.139(1) -0.0579(9) 0.075(5) Uani 1.00 1 d .
C33 C 0.4430(9) -0.1323(9) 0.4011(8) 0.040(3) Uani 1.00 1 d .
C34 C 0.476(1) -0.242(1) 0.3916(9) 0.057(4) Uani 1.00 1 d .
C35 C 0.583(1) -0.315(1) 0.404(1) 0.068(5) Uani 1.00 1 d .
C36 C 0.657(1) -0.281(1) 0.423(1) 0.073(5) Uani 1.00 1 d .
C37 C 0.626(1) -0.175(1) 0.433(1) 0.071(5) Uani 1.00 1 d .
C38 C 0.520(1) -0.099(1) 0.4220(9) 0.055(4) Uani 1.00 1 d .
C39 C -0.068(1) 0.1948(8) 0.6932(8) 0.038(3) Uani 1.00 1 d .
C40 C 0.004(1) 0.217(1) 0.7317(9) 0.051(4) Uani 1.00 1 d .
C41 C -0.037(1) 0.249(1) 0.821(1) 0.062(5) Uani 1.00 1 d .
C42 C -0.146(1) 0.262(1) 0.873(1) 0.066(5) Uani 1.00 1 d .
C43 C -0.219(1) 0.242(1) 0.8384(9) 0.065(4) Uani 1.00 1 d .
C44 C -0.180(1) 0.207(1) 0.7497(8) 0.049(4) Uani 1.00 1 d .
C45 C 0.120(2) 0.324(1) 0.4153(7) 0.12(1) Uiso 0.50 1 d P
C46 C 0.141(2) 0.419(1) 0.412(1) 0.13(1) Uiso 0.50 1 d P
C47 C 0.153(2) 0.490(1) 0.326(2) 0.075(9) Uiso 0.50 1 d P
C48 C 0.144(2) 0.467(1) 0.244(1) 0.8(2) Uiso 0.50 1 d P
C49 C 0.123(2) 0.372(1) 0.2476(7) 0.38(6) Uiso 0.50 1 d P
C50 C 0.210(1) 0.298(1) 0.352(1) 0.09(1) Uiso 0.50 1 d P
C51 C 0.224(2) 0.396(2) 0.352(2) 0.12(1) Uiso 0.50 1 d P
C52 C 0.201(2) 0.462(1) 0.302(2) 0.24(7) Uiso 0.25 1 d P
C53 C 0.068(2) 0.486(1) 0.373(2) 0.05(1) Uiso 0.25 1 d P
C54 C 0.033(2) 0.4980(7) 0.322(2) 0.11(1) Uiso 0.50 1 d P
C55 C 0.019(1) 0.400(1) 0.322(1) 0.073(8) Uiso 0.50 1 d P
C56 C 0.489(3) 0.186(2) 0.175(2) 0.34(3) Uiso 1.00 1 d .
C57 C 0.532(2) 0.262(3) 0.188(2) 0.31(2) Uiso 1.00 1 d .
C58 C 0.526(2) 0.361(3) 0.124(3) 0.25(2) Uiso 1.00 1 d .
C59 C 0.476(3) 0.385(2) 0.047(2) 0.36(3) Uiso 1.00 1 d .
C60 C 0.433(2) 0.310(3) 0.033(2) 0.36(3) Uiso 1.00 1 d .
H1 H -0.086(9) 0.126(4) 0.440(8) 0.0476 Uiso 1.00 1 c .
H2 H -0.292(1) 0.4383(9) 0.4663(8) 0.055(4) Uiso 1.00 1 c .
H3 H -0.216(1) 0.300(1) 0.1352(8) 0.062(4) Uiso 1.00 1 c .
H4 H -0.031(1) 0.192(1) 0.0325(9) 0.069(5) Uiso 1.00 1 c .
H5 H 0.390(1) -0.050(1) 0.0707(9) 0.068(5) Uiso 1.00 1 c .
H6 H 0.477(1) -0.128(1) 0.2102(9) 0.067(5) Uiso 1.00 1 c .
H7 H 0.318(1) -0.0990(9) 0.5839(8) 0.053(4) Uiso 1.00 1 c .
H8 H 0.136(1) 0.0061(9) 0.6912(8) 0.052(4) Uiso 1.00 1 c .
H9 H -0.424(1) 0.339(1) 0.418(1) 0.079(5) Uiso 1.00 1 c .
H10 H -0.596(1) 0.476(2) 0.393(1) 0.103(7) Uiso 1.00 1 c .
H11 H -0.594(2) 0.609(2) 0.263(2) 0.118(9) Uiso 1.00 1 c .
H12 H -0.421(2) 0.618(1) 0.159(1) 0.108(8) Uiso 1.00 1 c .
H13 H -0.243(1) 0.482(1) 0.181(1) 0.082(6) Uiso 1.00 1 c .
H14 H 0.278(1) 0.188(1) -0.0391(9) 0.093(6) Uiso 1.00 1 c .
H15 H 0.322(1) 0.172(2) -0.204(1) 0.106(8) Uiso 1.00 1 c .
H16 H 0.282(1) 0.041(2) -0.246(1) 0.109(8) Uiso 1.00 1 c .
H17 H 0.172(2) -0.055(1) -0.132(1) 0.100(7) Uiso 1.00 1 c .
H18 H 0.122(1) -0.037(1) 0.032(1) 0.080(6) Uiso 1.00 1 c .
H19 H 0.424(1) -0.266(1) 0.3774(9) 0.068(5) Uiso 1.00 1 c .
H20 H 0.605(1) -0.391(1) 0.398(1) 0.075(5) Uiso 1.00 1 c .
H21 H 0.731(1) -0.331(1) 0.429(1) 0.080(6) Uiso 1.00 1 c .
H22 H 0.678(1) -0.152(1) 0.449(1) 0.088(6) Uiso 1.00 1 c .
H23 H 0.499(1) -0.024(1) 0.4278(9) 0.068(5) Uiso 1.00 1 c .
H24 H 0.081(1) 0.208(1) 0.6951(9) 0.063(5) Uiso 1.00 1 c .
H25 H 0.013(1) 0.263(1) 0.847(1) 0.079(5) Uiso 1.00 1 c .
H26 H -0.174(1) 0.286(1) 0.935(1) 0.074(5) Uiso 1.00 1 c .
H27 H -0.296(1) 0.251(1) 0.8754(9) 0.069(5) Uiso 1.00 1 c .
H28 H -0.231(1) 0.192(1) 0.7262(8) 0.059(4) Uiso 1.00 1 c .
H29 H 0.400(3) 0.326(5) -0.019(2) 0.4156 Uiso 1.00 1 c .
H30 H 0.472(4) 0.452(2) 0.004(3) 0.4026 Uiso 1.00 1 c .
H31 H 0.554(3) 0.411(4) 0.133(4) 0.2899 Uiso 1.00 1 c .
H32 H 0.565(3) 0.245(5) 0.240(2) 0.3522 Uiso 1.00 1 c .
H33 H 0.494(4) 0.120(2) 0.217(3) 0.3841 Uiso 1.00 1 c .
H34 H 0.165(2) 0.434(3) 0.044(3) 0.0380 Uiso 1.00 1 c .
H35 H 0.037(2) 0.528(2) 0.049(2) 0.0273 Uiso 1.00 1 c .
H36 H -0.086(3) 0.571(4) 0.132(2) 0.0612 Uiso 1.00 1 c .
H37 H -0.082(3) 0.597(4) 0.027(2) 0.0255 Uiso 1.00 1 c .

loop_
_atom_site_aniso_label
_atom_site_aniso_U_11
_atom_site_aniso_U_22
_atom_site_aniso_U_33
_atom_site_aniso_U_12
_atom_site_aniso_U_13
_atom_site_aniso_U_23
Zn1 0.0405(7) 0.0353(7) 0.0390(7) -0.0081(6) -0.0177(6) -0.0054(5)
N1 0.057(7) 0.046(6) 0.060(7) -0.002(5) -0.016(6) -0.018(5)
N2 0.034(5) 0.045(5) 0.041(5) -0.006(4) -0.017(4) -0.009(4)
N3 0.038(5) 0.050(6) 0.040(5) -0.007(5) -0.018(5) -0.011(4)
N4 0.037(5) 0.035(5) 0.038(5) -0.010(4) -0.014(4) -0.009(4)
C1 0.033(6) 0.038(6) 0.034(6) -0.007(5) -0.010(5) -0.005(5)
C2 0.033(6) 0.033(6) 0.045(7) 0.000(5) -0.019(5) -0.005(5)
C3 0.052(8) 0.038(7) 0.046(7) 0.007(6) -0.023(6) -0.010(5)
C4 0.040(6) 0.045(7) 0.040(6) -0.010(5) -0.016(5) -0.009(5)
C5 0.041(6) 0.043(6) 0.044(7) -0.004(5) -0.020(6) -0.010(5)
C6 0.043(7) 0.041(6) 0.049(7) -0.002(5) -0.023(6) -0.006(5)
C7 0.040(7) 0.071(9) 0.043(7) -0.001(6) -0.018(6) -0.014(6)
C8 0.053(8) 0.079(9) 0.041(7) -0.011(7) -0.021(6) -0.011(6)
C9 0.048(7) 0.054(7) 0.038(6) -0.014(6) -0.015(6) -0.010(5)
C10 0.043(7) 0.054(7) 0.034(6) -0.011(6) -0.012(5) -0.007(5)
C11 0.039(7) 0.058(8) 0.041(7) -0.015(6) -0.009(5) -0.010(6)
C12 0.045(8) 0.08(1) 0.043(7) -0.013(7) -0.011(6) -0.017(7)
C13 0.037(7) 0.071(9) 0.059(8) -0.004(7) -0.013(6) -0.017(7)
C14 0.036(6) 0.041(6) 0.044(7) -0.005(5) -0.013(5) -0.008(5)
C15 0.038(6) 0.033(6) 0.053(7) -0.005(5) -0.019(6) -0.012(5)
C16 0.038(6) 0.034(6) 0.044(6) -0.010(5) -0.016(5) -0.007(5)
C17 0.049(7) 0.041(6) 0.043(7) -0.010(6) -0.028(6) -0.001(5)
C18 0.050(7) 0.041(6) 0.040(6) -0.011(5) -0.028(6) -0.003(5)
C19 0.044(6) 0.035(6) 0.041(6) -0.017(5) -0.017(5) -0.007(5)
C20 0.042(6) 0.030(6) 0.040(6) -0.012(5) -0.012(5) -0.007(5)
C21 0.059(8) 0.047(7) 0.045(7) 0.006(6) -0.028(7) -0.013(6)
C22 0.051(8) 0.08(1) 0.065(9) -0.000(8) -0.020(7) -0.021(8)
C23 0.05(1) 0.11(1) 0.09(1) 0.02(1) -0.03(1) -0.05(1)
C24 0.08(1) 0.10(1) 0.11(2) 0.05(1) -0.06(1) -0.06(1)
C25 0.13(2) 0.07(1) 0.07(1) 0.01(1) -0.07(1) -0.003(9)
C26 0.08(1) 0.059(9) 0.063(9) 0.005(8) -0.033(9) -0.007(7)
C27 0.036(6) 0.072(9) 0.038(7) -0.008(6) -0.010(6) -0.010(6)
C28 0.09(1) 0.066(9) 0.048(8) -0.017(8) -0.028(8) -0.007(7)
C29 0.11(1) 0.08(1) 0.06(1) -0.02(1) -0.03(1) -0.025(9)
C30 0.05(1) 0.16(2) 0.06(1) 0.00(1) -0.017(9) -0.04(1)
C31 0.052(9) 0.17(2) 0.042(9) -0.05(1) -0.006(7) -0.00(1)
C32 0.063(9) 0.13(1) 0.039(8) -0.04(1) -0.009(7) -0.014(8)
C33 0.031(6) 0.044(7) 0.039(6) -0.006(5) -0.011(5) -0.006(5)
C34 0.059(8) 0.047(7) 0.065(9) -0.010(6) -0.027(7) -0.009(6)
C35 0.058(9) 0.049(8) 0.08(1) 0.002(7) -0.022(8) -0.014(7)
C36 0.046(8) 0.07(1) 0.08(1) 0.009(8) -0.029(8) -0.011(8)
C37 0.047(8) 0.09(1) 0.08(1) -0.015(8) -0.035(8) -0.014(9)
C38 0.051(8) 0.055(8) 0.065(8) -0.013(6) -0.025(7) -0.015(6)
C39 0.043(7) 0.033(6) 0.039(6) -0.007(5) -0.020(6) -0.005(5)
C40 0.050(8) 0.057(8) 0.050(7) -0.014(6) -0.017(6) -0.019(6)
C41 0.07(1) 0.055(8) 0.070(9) -0.007(7) -0.042(8) -0.020(7)
C42 0.07(1) 0.066(9) 0.044(8) 0.003(8) -0.025(8) -0.021(7)
C43 0.062(9) 0.072(9) 0.039(7) -0.005(7) -0.011(7) -0.007(7)
C44 0.047(7) 0.059(8) 0.042(7) -0.012(6) -0.020(6) -0.006(6)

loop_
_atom_type_symbol
_atom_type_description
_atom_type_scat_dispersion_real
_atom_type_scat_dispersion_imag
_atom_type_scat_source
Zn Zn 0.231 1.608
;
International Tables for Crystallography
(1992, Vol. C, Tables 4.2.6.8 and 6.1.1.4)
;
O O 0.017 0.010
;
International Tables for Crystallography
(1992, Vol. C, Tables 4.2.6.8 and 6.1.1.4)
;
C C 0.006 0.003
;
International Tables for Crystallography
(1992, Vol. C, Tables 4.2.6.8 and 6.1.1.4)
;
N N 0.011 0.006
;
International Tables for Crystallography
(1992, Vol. C, Tables 4.2.6.8 and 6.1.1.4)
;
H H 0.000 0.000
;
International Tables for Crystallography
(1992, Vol. C, Table 6.1.1.4)
;

loop_
_geom_angle_atom_site_label_1
_geom_angle_atom_site_label_2
_geom_angle_atom_site_label_3
_geom_angle
_geom_angle_publ_flag
N2 Zn1 N3 90.8(3) yes
N2 Zn1 N4 153.7(3) yes
N3 Zn1 N4 91.7(3) yes
N2 Zn1 N5 104.5(4) yes
N3 Zn1 N5 112.4(4) yes
N4 Zn1 N5 98.6(4) yes
N2 Zn1 C2 82.3(3) yes
N3 Zn1 C2 150.0(4) yes
N4 Zn1 C2 82.5(3) yes
N5 Zn1 C2 97.6(4) yes
H34 O1 H35 122.343(12) no
H35 O2 H36 133.023(19) no
H35 O2 H37 113.751(18) no
H36 O2 H37 111.05(2) no
C1 N1 C3 106.8(9) yes
Zn1 N2 C6 130.9(7) yes
Zn1 N2 C9 122.5(7) yes
C6 N2 C9 106.2(9) yes
Zn1 N3 C11 126.4(7) yes
Zn1 N3 C14 126.0(7) yes
C11 N3 C14 107.3(9) yes
Zn1 N4 C16 122.9(7) yes
Zn1 N4 C19 130.9(7) yes
C16 N4 C19 105.9(8) yes
Zn1 N5 C45 118.5(7) yes
Zn1 N5 C49 121.5(7) yes
C45 N5 C49 119.950(12) yes
Zn1 N5 C50 120.8(7) yes
C45 N5 C50 51.889(7) yes
C49 N5 C50 94.378(12) yes
Zn1 N5 C55 117.4(7) yes
C45 N5 C55 93.451(13) yes
C49 N5 C55 60.509(9) yes
C50 N5 C55 121.25(1) yes
C56 N6 C60 119.972(19) yes
N1 C1 C2 108.0(9) yes
N1 C1 C20 121.9(10) yes
C2 C1 C20 129.7(10) yes
Zn1 C2 C1 110.7(7) yes
Zn1 C2 C4 111.7(8) yes
C1 C2 C4 107.7(9) yes
Zn1 C2 H1 72.9(67) no
C1 C2 H1 123.7(67) no
C4 C2 H1 123.3(67) no
N1 C3 C4 111.4(10) yes
N1 C3 H2 124.2(6) no
C4 C3 H2 124.4(6) no
C2 C4 C3 106.2(9) yes
C2 C4 C5 128.8(10) yes
C3 C4 C5 124.2(10) yes
C4 C5 C6 122.4(10) yes
C4 C5 C21 118.6(10) yes
C6 C5 C21 119.0(10) yes
N2 C6 C5 125.6(10) yes
N2 C6 C7 109.4(10) yes
C5 C6 C7 125.0(10) yes
C6 C7 C8 107.1(10) yes
C6 C7 H3 126.2(7) no
C8 C7 H3 126.7(7) no
C7 C8 C9 107.9(11) yes
C7 C8 H4 126.3(7) no
C9 C8 H4 125.8(7) no
N2 C9 C8 109.4(10) yes
N2 C9 C10 126.7(10) yes
C8 C9 C10 123.9(11) yes
C9 C10 C11 125.3(10) yes
C9 C10 C27 116.6(10) yes
C11 C10 C27 118.0(10) yes
N3 C11 C10 125.4(10) yes
N3 C11 C12 109.3(10) yes
C10 C11 C12 125.2(11) yes
C11 C12 C13 107.5(11) yes
C11 C12 H5 126.3(7) no
C13 C12 H5 126.2(8) no
C12 C13 C14 106.8(11) yes
C12 C13 H6 127.1(8) no
C14 C13 H6 126.0(7) no
N3 C14 C13 109.0(10) yes
N3 C14 C15 125.5(10) yes
C13 C14 C15 125.5(10) yes
C14 C15 C16 125.6(10) yes
C14 C15 C33 117.2(10) yes
C16 C15 C33 117.1(9) yes
N4 C16 C15 126.0(9) yes
N4 C16 C17 110.2(9) yes
C15 C16 C17 123.7(10) yes
C16 C17 C18 107.2(9) yes
C16 C17 H7 126.1(6) no
C18 C17 H7 126.7(6) no
C17 C18 C19 107.5(10) yes
C17 C18 H8 126.4(6) no
C19 C18 H8 126.1(6) no
N4 C19 C18 109.2(9) yes
N4 C19 C20 125.2(9) yes
C18 C19 C20 125.5(10) yes
C1 C20 C19 121.8(10) yes
C1 C20 C39 118.0(9) yes
C19 C20 C39 120.1(9) yes
C5 C21 C22 119.9(12) yes
C5 C21 C26 121.6(13) yes
C22 C21 C26 118.6(13) yes
C21 C22 C23 120.4(15) yes
C21 C22 H9 119.1(8) no
C23 C22 H9 120.5(11) no
C22 C23 C24 121.0(18) yes
C22 C23 H10 119.9(11) no
C24 C23 H10 119.1(11) no
C23 C24 C25 120.2(16) yes
C23 C24 H11 119.8(11) no
C25 C24 H11 120.0(11) no
C24 C25 C26 120.4(16) yes
C24 C25 H12 119.1(11) no
C26 C25 H12 120.5(11) no
C21 C26 C25 119.4(16) yes
C21 C26 H13 119.7(9) no
C25 C26 H13 120.9(11) no
C10 C27 C28 120.3(12) yes
C10 C27 C32 119.9(12) yes
C28 C27 C32 119.8(12) yes
C27 C28 C29 119.9(15) yes
C27 C28 H18 119.6(8) no
C29 C28 H18 120.6(11) no
C28 C29 C30 120.0(17) yes
C28 C29 H17 120.2(11) no
C30 C29 H17 119.8(11) no
C29 C30 C31 120.8(16) yes
C29 C30 H16 119.6(11) no
C31 C30 H16 119.6(10) no
C30 C31 C32 120.0(16) yes
C30 C31 H15 120.0(11) no
C32 C31 H15 120.0(11) no
C27 C32 C31 119.5(15) yes
C27 C32 H14 119.6(8) no
C31 C32 H14 120.8(11) no
C15 C33 C34 120.2(10) yes
C15 C33 C38 120.9(10) yes
C34 C33 C38 118.9(11) yes
C33 C34 C35 119.5(12) yes
C33 C34 H19 119.8(7) no
C35 C34 H19 120.6(9) no
C34 C35 C36 120.6(13) yes
C34 C35 H20 119.8(9) no
C36 C35 H20 119.6(8) no
C35 C36 C37 121.0(13) yes
C35 C36 H21 119.4(8) no
C37 C36 H21 119.6(8) no
C36 C37 C38 120.1(13) yes
C36 C37 H22 119.9(8) no
C38 C37 H22 120.0(9) no
C33 C38 C37 119.9(12) yes
C33 C38 H23 119.5(7) no
C37 C38 H23 120.6(9) no
C20 C39 C40 123.5(11) yes
C20 C39 C44 119.6(10) yes
C40 C39 C44 116.8(10) yes
C39 C40 C41 121.1(12) yes
C39 C40 H24 118.7(7) no
C41 C40 H24 120.2(8) no
C40 C41 C42 120.6(12) yes
C40 C41 H25 120.0(8) no
C42 C41 H25 119.4(8) no
C41 C42 C43 120.1(12) yes
C41 C42 H26 120.1(8) no
C43 C42 H26 119.7(8) no
C42 C43 C44 120.5(13) yes
C42 C43 H27 119.8(8) no
C44 C43 H27 119.7(8) no
C39 C44 C43 120.9(12) yes
C39 C44 H28 119.1(6) no
C43 C44 H28 120.0(8) no
N5 C45 C46 120.020(14) yes
N5 C45 C50 64.134(7) yes
C46 C45 C50 87.37(2) yes
C45 C46 C47 120.08(2) yes
C45 C46 C51 93.226(17) yes
C47 C46 C51 60.389(17) yes
C45 C46 C52 110.817(13) yes
C47 C46 C52 22.53(1) yes
C51 C46 C52 37.943(8) yes
C45 C46 C53 100.34(2) yes
C47 C46 C53 49.665(15) yes
C51 C46 C53 105.567(18) yes
C52 C46 C53 69.562(13) yes
C46 C47 C48 119.92(3) yes
C46 C47 C51 49.587(12) yes
C48 C47 C51 99.00(2) yes
C46 C47 C52 99.868(14) yes
C48 C47 C52 68.808(12) yes
C51 C47 C52 50.431(16) yes
C46 C47 C53 56.988(19) yes
C48 C47 C53 96.37(3) yes
C51 C47 C53 102.33(3) yes
C52 C47 C53 142.82(3) yes
C46 C47 C54 88.73(3) yes
C48 C47 C54 61.32(2) yes
C51 C47 C54 118.90(4) yes
C52 C47 C54 126.26(3) yes
C53 C47 C54 37.739(14) yes
C47 C48 C49 119.995(16) yes
C47 C48 C52 26.82(1) yes
C49 C48 C52 116.188(13) yes
C47 C48 C54 64.51(3) yes
C49 C48 C54 86.97(4) yes
C52 C48 C54 89.82(2) yes
N5 C49 C48 120.032(16) yes
N5 C49 C55 60.585(8) yes
C48 C49 C55 93.42(3) yes
N5 C50 C45 63.98(1) yes
N5 C50 C51 120.445(16) yes
C45 C50 C51 88.91(2) yes
C46 C51 C47 70.02(2) yes
C46 C51 C50 90.498(18) yes
C47 C51 C50 121.43(3) yes
C46 C51 C52 98.72(2) yes
C47 C51 C52 28.812(5) yes
C50 C51 C52 120.376(19) yes
C46 C52 C47 57.60(1) yes
C46 C52 C48 110.304(14) yes
C47 C52 C48 84.37(2) yes
C46 C52 C51 43.336(16) yes
C47 C52 C51 100.757(15) yes
C48 C52 C51 122.98(2) yes
C46 C52 C53 43.60(1) yes
C47 C52 C53 23.85(2) yes
C48 C52 C53 77.515(15) yes
C51 C52 C53 85.41(2) yes
C46 C53 C47 73.347(16) yes
C46 C53 C52 66.836(15) yes
C47 C53 C52 13.332(6) yes
C46 C53 C54 142.433(19) yes
C47 C53 C54 97.15(2) yes
C52 C53 C54 95.575(11) yes
C47 C54 C48 54.17(2) yes
C47 C54 C53 45.114(13) yes
C48 C54 C53 96.41(2) yes
C47 C54 C55 117.31(2) yes
C48 C54 C55 89.27(4) yes
C53 C54 C55 108.21(3) yes
N5 C55 C49 58.91(1) yes
N5 C55 C54 118.13(3) yes
C49 C55 C54 90.33(3) yes
N6 C56 C57 119.84(2) yes
N6 C56 H33 120.07(5) no
C57 C56 H33 120.10(4) no
C56 C57 C58 120.18(5) yes
C56 C57 H32 119.89(16) no
C58 C57 H32 119.93(12) no
C57 C58 C59 119.90(4) yes
C57 C58 H31 120.05(11) no
C59 C58 H31 120.05(15) no
C58 C59 C60 119.93(2) yes
C58 C59 H30 120.04(12) no
C60 C59 H30 120.03(13) no
N6 C60 C59 120.18(3) yes
N6 C60 H29 119.89(5) no
C59 C60 H29 119.92(4) no
O1 H35 O2 140.395(16) no

loop_
_geom_bond_atom_site_label_1
_geom_bond_atom_site_label_2
_geom_bond_distance
_geom_bond_publ_flag
Zn1 N2 2.094(8) yes
Zn1 N3 1.995(9) yes
Zn1 N4 2.087(8) yes
Zn1 N5 2.113(8) yes
Zn1 C2 2.415(11) yes
O1 H34 0.79535(12) no
O1 H35 1.06192(16) no
O2 H35 0.92133(13) no
O2 H36 0.8851(2) no
O2 H37 0.9263(5) no
N1 C1 1.444(13) yes
N1 C3 1.316(14) yes
N2 C6 1.391(13) yes
N2 C9 1.374(14) yes
N3 C11 1.365(14) yes
N3 C14 1.385(13) yes
N4 C16 1.371(13) yes
N4 C19 1.393(13) yes
N5 C45 1.39063(17) yes
N5 C49 1.39222(18) yes
N5 C50 1.39249(19) yes
N5 C55 1.41625(19) yes
N6 C56 1.4101(3) yes
N6 C60 1.4165(3) yes
C1 C2 1.392(14) yes
C1 C20 1.405(14) yes
C2 C4 1.397(14) yes
C2 H1 0.94(2) no
C3 C4 1.422(15) yes
C3 H2 0.94988(12) no
C4 C5 1.421(14) yes
C5 C6 1.407(15) yes
C5 C21 1.492(15) yes
C6 C7 1.435(15) yes
C7 C8 1.347(16) yes
C7 H3 0.94995(12) no
C8 C9 1.436(15) yes
C8 H4 0.9500(1) no
C9 C10 1.409(16) yes
C10 C11 1.395(15) yes
C10 C27 1.508(15) yes
C11 C12 1.441(16) yes
C12 C13 1.363(16) yes
C12 H5 0.94995(9) no
C13 C14 1.443(16) yes
C13 H6 0.95005(12) no
C14 C15 1.389(15) yes
C15 C16 1.441(15) yes
C15 C33 1.508(14) yes
C16 C17 1.442(14) yes
C17 C18 1.345(15) yes
C17 H7 0.94999(11) no
C18 C19 1.443(14) yes
C18 H8 0.9501(1) no
C19 C20 1.417(14) yes
C20 C39 1.470(14) yes
C21 C22 1.393(19) yes
C21 C26 1.378(18) yes
C22 C23 1.381(19) yes
C22 H9 0.94996(12) no
C23 C24 1.34(3) yes
C23 H10 0.9501(1) no
C24 C25 1.37(3) yes
C24 H11 0.94997(12) no
C25 C26 1.41(2) yes
C25 H12 0.95002(12) no
C26 H13 0.9500(1) no
C27 C28 1.387(18) yes
C27 C32 1.379(18) yes
C28 C29 1.388(19) yes
C28 H18 0.9500(1) no
C29 C30 1.37(2) yes
C29 H17 0.9500(1) no
C30 C31 1.35(2) yes
C30 H16 0.9500(1) no
C31 C32 1.409(19) yes
C31 H15 0.9500(1) no
C32 H14 0.9501(1) no
C33 C34 1.390(16) yes
C33 C38 1.399(16) yes
C34 C35 1.394(17) yes
C34 H19 0.94992(9) no
C35 C36 1.357(19) yes
C35 H20 0.95002(16) no
C36 C37 1.35(2) yes
C36 H21 0.94993(12) no
C37 C38 1.395(17) yes
C37 H22 0.95003(9) no
C38 H23 0.94992(15) no
C39 C40 1.393(15) yes
C39 C44 1.395(16) yes
C40 C41 1.379(17) yes
C40 H24 0.94997(11) no
C41 C42 1.346(19) yes
C41 H25 0.95004(8) no
C42 C43 1.360(19) yes
C42 H26 0.9500(1) no
C43 C44 1.379(16) yes
C43 H27 0.94995(11) no
C44 H28 0.94998(9) no
C45 C46 1.3916(4) yes
C45 C50 1.21763(14) yes
C46 C47 1.3912(3) yes
C46 C51 1.12701(18) yes
C46 C52 1.6232(3) yes
C46 C53 1.2176(2) yes
C47 C48 1.3922(5) yes
C47 C51 1.2869(2) yes
C47 C52 0.63129(16) yes
C47 C53 1.1069(4) yes
C47 C54 1.5501(6) yes
C48 C49 1.3919(5) yes
C48 C52 1.3044(3) yes
C48 C54 1.50648(19) yes
C49 C55 1.41518(15) yes
C50 C51 1.4021(3) yes
C51 C52 1.00976(17) yes
C52 C53 1.6544(2) yes
C53 C54 0.9562(2) yes
C54 C55 1.3999(4) yes
C56 C57 1.4179(11) yes
C56 H33 0.9500(2) no
C57 C58 1.4161(3) yes
C57 H32 0.9498(7) no
C58 C59 1.4113(5) yes
C58 H31 0.950(1) no
C59 C60 1.415(1) yes
C59 H30 0.9500(5) no
C60 H29 0.9503(5) no

loop_
_geom_contact_atom_site_label_1
_geom_contact_atom_site_label_2
_geom_contact_site_symmetry_2
_geom_contact_distance
_geom_contact_publ_flag
Zn1 N2 . 2.094(8) yes
Zn1 N3 . 1.995(9) yes
Zn1 N4 . 2.087(8) yes
Zn1 N5 . 2.113(8) yes
Zn1 C1 . 3.185(11) yes
Zn1 C2 . 2.415(11) yes
Zn1 C4 . 3.206(11) yes
Zn1 C6 . 3.183(11) yes
Zn1 C9 . 3.060(11) yes
Zn1 C10 . 3.403(11) yes
Zn1 C11 . 3.013(12) yes
Zn1 C14 . 3.024(11) yes
Zn1 C15 . 3.41(1) yes
Zn1 C16 . 3.06(1) yes
Zn1 C19 . 3.179(11) yes
Zn1 C45 . 3.034(13) yes
Zn1 C49 . 3.079(13) yes
Zn1 C50 . 3.069(13) yes
Zn1 C55 . 3.037(13) yes
Zn1 H1 . 2.32(11) no
O1 O1 2_565 2.89(5) yes
O1 O2 . 1.8666(3) yes
O1 O2 2_565 2.07(3) yes
O1 C48 . 3.41(4) yes
O1 C49 . 3.14(3) yes
O1 H13 2_565 3.22(3) no
O1 H14 . 3.57(3) no
O1 H29 . 3.45(4) no
O1 H34 . 0.79535(12) no
O1 H35 . 1.06192(16) no
O1 H35 2_565 2.43(4) no
O1 H36 . 2.5338(6) no
O1 H36 2_565 2.66(5) no
O1 H37 . 2.4378(5) no
O1 H37 2_565 1.40(5) no
O2 O2 2_565 2.68(4) yes
O2 H13 . 3.00(3) no
O2 H25 2_566 3.14(2) no
O2 H34 . 2.4953(3) no
O2 H34 2_565 2.70(4) no
O2 H35 . 0.92133(13) no
O2 H35 2_565 2.36(3) no
O2 H36 . 0.8851(2) no
O2 H36 2_565 3.48(5) no
O2 H37 . 0.9263(5) no
O2 H37 2_565 2.54(6) no
N1 C1 . 1.444(13) yes
N1 C2 . 2.295(14) yes
N1 C3 . 1.316(14) yes
N1 C4 . 2.262(15) yes
N1 C20 . 2.491(14) yes
N1 C39 . 2.907(15) yes
N1 C44 . 3.042(15) yes
N1 H1 . 3.16(4) no
N1 H2 . 2.010(14) no
N1 H10 2_466 2.996(18) no
N1 H11 2_466 3.24(2) no
N1 H19 2_556 3.295(18) no
N1 H28 . 2.846(16) no
N2 N3 . 2.913(12) yes
N2 N5 . 3.327(13) yes
N2 C2 . 2.977(14) yes
N2 C4 . 2.988(14) yes
N2 C5 . 2.490(14) yes
N2 C6 . 1.391(13) yes
N2 C7 . 2.306(14) yes
N2 C8 . 2.294(14) yes
N2 C9 . 1.374(14) yes
N2 C10 . 2.488(14) yes
N2 C11 . 3.041(14) yes
N2 C49 . 3.569(18) yes
N2 C55 . 3.543(17) yes
N2 H1 . 2.80(11) no
N2 H3 . 3.219(14) no
N2 H4 . 3.204(15) no
N2 H8 2_556 3.403(14) no
N3 N4 . 2.931(12) yes
N3 N5 . 3.415(12) yes
N3 C9 . 3.002(14) yes
N3 C10 . 2.453(14) yes
N3 C11 . 1.365(14) yes
N3 C12 . 2.289(15) yes
N3 C13 . 2.302(15) yes
N3 C14 . 1.385(13) yes
N3 C15 . 2.466(14) yes
N3 C16 . 3.033(14) yes
N3 H5 . 3.200(15) no
N3 H6 . 3.214(15) no
N3 H28 2_556 3.125(16) no
N4 N5 . 3.184(12) yes
N4 C1 . 2.973(13) yes
N4 C2 . 2.978(13) yes
N4 C14 . 3.058(14) yes
N4 C15 . 2.506(13) yes
N4 C16 . 1.371(13) yes
N4 C17 . 2.307(13) yes
N4 C18 . 2.312(13) yes
N4 C19 . 1.393(13) yes
N4 C20 . 2.495(13) yes
N4 C45 . 3.237(16) yes
N4 C50 . 3.454(18) yes
N4 H1 . 2.81(11) no
N4 H1 2_556 2.86(7) no
N4 H7 . 3.216(13) no
N4 H8 . 3.224(13) no
N5 C2 . 3.412(15) yes
N5 C45 . 1.39063(17) yes
N5 C46 . 2.4097(4) yes
N5 C47 . 2.7847(7) yes
N5 C48 . 2.4115(5) yes
N5 C49 . 1.39222(18) yes
N5 C50 . 1.39249(19) yes
N5 C51 . 2.4256(4) yes
N5 C52 . 2.7356(5) yes
N5 C53 . 2.5121(5) yes
N5 C54 . 2.4155(4) yes
N5 C55 . 1.41625(19) yes
N6 C56 . 1.4101(3) yes
N6 C57 . 2.4471(11) yes
N6 C58 . 2.8314(9) yes
N6 C59 . 2.4546(8) yes
N6 C60 . 1.4165(3) yes
N6 H5 2_655 3.33(3) no
N6 H14 . 3.53(3) no
N6 H29 . 2.0619(6) no
N6 H30 . 3.3113(16) no
N6 H32 . 3.303(2) no
N6 H33 . 2.0574(7) no
C1 C2 . 1.392(14) yes
C1 C3 . 2.217(15) yes
C1 C4 . 2.252(15) yes
C1 C19 . 2.466(15) yes
C1 C20 . 1.405(14) yes
C1 C39 . 2.465(14) yes
C1 C44 . 2.981(15) yes
C1 C45 . 3.49(2) yes
C1 H1 . 2.07(6) no
C1 H2 . 3.137(15) no
C1 H28 . 2.778(16) no
C2 C3 . 2.255(15) yes
C2 C4 . 1.397(14) yes
C2 C5 . 2.542(14) yes
C2 C6 . 3.073(15) yes
C2 C16 2_556 3.417(16) yes
C2 C17 2_556 3.415(16) yes
C2 C19 . 3.069(14) yes
C2 C20 . 2.533(15) yes
C2 C55 . 3.54(2) yes
C2 H1 . 0.94(2) no
C2 H2 . 3.168(15) no
C3 C4 . 1.422(15) yes
C3 C5 . 2.513(15) yes
C3 C20 . 3.546(15) yes
C3 C21 . 2.997(16) yes
C3 C22 . 3.247(18) yes
C3 C55 . 3.45(2) yes
C3 H1 . 3.13(4) no
C3 H2 . 0.94988(12) no
C3 H9 . 3.062(19) no
C3 H10 2_466 2.937(19) no
C3 H19 2_556 3.227(19) no
C3 H20 1_465 3.231(17) no
C4 C5 . 1.421(14) yes
C4 C6 . 2.478(16) yes
C4 C21 . 2.506(15) yes
C4 C22 . 3.060(17) yes
C4 C55 . 3.323(19) yes
C4 H1 . 2.07(6) no
C4 H2 . 2.110(15) no
C4 H7 2_556 3.577(16) no
C4 H9 . 2.859(17) no
C5 C6 . 1.407(15) yes
C5 C7 . 2.521(16) yes
C5 C8 . 3.594(17) yes
C5 C9 . 3.577(16) yes
C5 C21 . 1.492(15) yes
C5 C22 . 2.498(17) yes
C5 C26 . 2.506(17) yes
C5 H1 . 2.88(9) no
C5 H2 . 2.791(16) no
C5 H3 . 2.830(15) no
C5 H7 2_556 3.473(16) no
C5 H9 . 2.639(18) no
C5 H13 . 2.667(17) no
C6 C7 . 1.435(15) yes
C6 C8 . 2.239(17) yes
C6 C9 . 2.211(17) yes
C6 C10 . 3.586(16) yes
C6 C21 . 2.498(16) yes
C6 C26 . 3.062(17) yes
C6 H1 . 3.09(11) no
C6 H3 . 2.138(15) no
C6 H4 . 3.164(17) no
C6 H8 2_556 3.444(16) no
C6 H13 . 2.872(17) no
C7 C8 . 1.347(16) yes
C7 C9 . 2.251(16) yes
C7 C10 . 3.600(16) yes
C7 C21 . 2.966(17) yes
C7 C26 . 3.083(18) yes
C7 H3 . 0.94995(12) no
C7 H4 . 2.057(16) no
C7 H13 . 2.801(19) no
C7 H17 2_555 3.03(2) no
C7 H26 1_554 3.310(17) no
C8 C9 . 1.436(15) yes
C8 C10 . 2.511(16) yes
C8 C27 . 2.891(17) yes
C8 C28 . 3.268(19) yes
C8 H3 . 2.061(16) no
C8 H4 . 0.9500(1) no
C8 H17 2_555 2.91(2) no
C8 H18 . 3.256(19) no
C8 H25 1_554 3.491(19) no
C8 H26 1_554 3.129(17) no
C8 H37 2_565 3.52(7) no
C9 C10 . 1.409(16) yes
C9 C11 . 2.491(16) yes
C9 C27 . 2.483(16) yes
C9 C28 . 3.219(18) yes
C9 C32 . 3.408(18) yes
C9 H3 . 3.175(16) no
C9 H4 . 2.136(15) no
C9 H14 . 3.506(18) no
C9 H18 . 3.183(18) no
C10 C11 . 1.395(15) yes
C10 C12 . 2.517(17) yes
C10 C14 . 3.565(15) yes
C10 C27 . 1.508(15) yes
C10 C28 . 2.512(17) yes
C10 C32 . 2.500(17) yes
C10 H4 . 2.807(16) no
C10 H5 . 2.833(17) no
C10 H14 . 2.645(18) no
C10 H18 . 2.661(18) no
C11 C12 . 1.441(16) yes
C11 C13 . 2.262(17) yes
C11 C14 . 2.215(16) yes
C11 C15 . 3.558(16) yes
C11 C27 . 2.488(16) yes
C11 C28 . 3.418(17) yes
C11 C32 . 3.262(18) yes
C11 C44 2_556 3.545(17) yes
C11 H5 . 2.144(16) no
C11 H6 . 3.187(17) no
C11 H14 . 3.216(18) no
C11 H18 . 3.479(18) no
C11 H28 2_556 3.150(17) no
C12 C13 . 1.363(16) yes
C12 C14 . 2.254(17) yes
C12 C15 . 3.595(17) yes
C12 C27 . 2.937(17) yes
C12 C32 . 3.452(19) yes
C12 H5 . 0.94995(9) no
C12 H6 . 2.079(16) no
C12 H14 . 3.46(2) no
C12 H27 2_556 3.35(2) no
C12 H28 2_556 3.109(19) no
C13 C14 . 1.443(16) yes
C13 C15 . 2.518(17) yes
C13 C33 . 2.924(17) yes
C13 C34 . 3.181(18) yes
C13 H5 . 2.071(17) no
C13 H6 . 0.95005(12) no
C13 H15 2_655 3.281(19) no
C13 H19 . 3.070(18) no
C13 H28 2_556 2.993(18) no
C13 H33 . 3.34(6) no
C14 C15 . 1.389(15) yes
C14 C16 . 2.518(15) yes
C14 C33 . 2.474(15) yes
C14 C34 . 3.150(16) yes
C14 C38 . 3.487(16) yes
C14 H5 . 3.178(17) no
C14 H6 . 2.145(16) no
C14 H19 . 3.069(16) no
C14 H28 2_556 2.968(17) no
C14 H33 . 3.36(5) no
C15 C16 . 1.441(15) yes
C15 C17 . 2.542(16) yes
C15 C33 . 1.508(14) yes
C15 C34 . 2.513(16) yes
C15 C38 . 2.530(16) yes
C15 H6 . 2.833(17) no
C15 H7 . 2.835(15) no
C15 H19 . 2.665(16) no
C15 H23 . 2.683(16) no
C16 C17 . 1.442(14) yes
C16 C18 . 2.243(16) yes
C16 C19 . 2.206(15) yes
C16 C20 . 3.578(15) yes
C16 C33 . 2.517(15) yes
C16 C34 . 3.520(16) yes
C16 C38 . 3.230(16) yes
C16 H1 2_556 2.85(9) no
C16 H7 . 2.144(14) no
C16 H8 . 3.168(15) no
C16 H22 2_656 3.370(18) no
C16 H23 . 3.146(16) no
C17 C18 . 1.345(15) yes
C17 C19 . 2.250(15) yes
C17 C33 . 2.936(16) yes
C17 C38 . 3.323(17) yes
C17 H1 2_556 2.83(9) no
C17 H7 . 0.94999(11) no
C17 H8 . 2.056(15) no
C17 H16 1_556 3.50(2) no
C17 H22 2_656 3.07(2) no
C17 H23 . 3.262(17) no
C18 C19 . 1.443(14) yes
C18 C20 . 2.543(15) yes
C18 C39 . 3.005(16) yes
C18 C40 . 3.133(16) yes
C18 H1 2_556 2.82(7) no
C18 H7 . 2.059(15) no
C18 H8 . 0.9501(1) no
C18 H16 1_556 3.15(2) no
C18 H22 2_656 3.199(19) no
C18 H24 . 2.780(16) no
C19 C20 . 1.417(14) yes
C19 C39 . 2.501(15) yes
C19 C40 . 3.096(15) yes
C19 C45 . 3.516(17) yes
C19 H1 . 3.08(11) no
C19 H1 2_556 2.83(4) no
C19 H7 . 3.175(15) no
C19 H8 . 2.145(14) no
C19 H22 2_656 3.576(17) no
C19 H24 . 2.883(15) no
C20 C39 . 1.470(14) yes
C20 C40 . 2.522(15) yes
C20 C44 . 2.477(16) yes
C20 C45 . 3.544(18) yes
C20 H1 . 2.88(9) no
C20 H8 . 2.853(14) no
C20 H24 . 2.690(15) no
C20 H28 . 2.624(16) no
C21 C22 . 1.393(19) yes
C21 C23 . 2.41(2) yes
C21 C24 . 2.777(19) yes
C21 C25 . 2.407(18) yes
C21 C26 . 1.378(18) yes
C21 H2 . 2.786(16) no
C21 H3 . 2.781(17) no
C21 H9 . 2.03(2) no
C21 H10 . 3.26(2) no
C21 H12 . 3.267(18) no
C21 H13 . 2.02(2) no
C21 H20 1_465 3.167(19) no
C21 H31 1_455 3.41(6) no
C21 H32 1_455 3.45(6) no
C22 C23 . 1.381(19) yes
C22 C24 . 2.37(2) yes
C22 C25 . 2.74(2) yes
C22 C26 . 2.38(2) yes
C22 C35 2_556 3.55(2) yes
C22 H2 . 2.904(18) no
C22 H9 . 0.94996(12) no
C22 H10 . 2.029(19) no
C22 H11 . 3.22(2) no
C22 H13 . 3.24(2) no
C22 H20 1_465 3.21(2) no
C22 H20 2_556 3.54(2) no
C22 H31 1_455 3.52(6) no
C22 H32 1_455 3.17(5) no
C23 C24 . 1.34(3) yes
C23 C25 . 2.34(3) yes
C23 C26 . 2.75(3) yes
C23 H2 2_466 3.11(2) no
C23 H9 . 2.04(2) no
C23 H10 . 0.9501(1) no
C23 H11 . 1.99(2) no
C23 H12 . 3.19(3) no
C23 H19 1_465 3.37(2) no
C23 H20 1_465 3.25(2) no
C23 H20 2_556 3.56(2) no
C23 H31 1_455 3.27(5) no
C23 H32 1_455 3.47(6) no
C24 C25 . 1.37(3) yes
C24 C26 . 2.41(2) yes
C24 C34 1_465 3.59(2) yes
C24 H9 . 3.22(2) no
C24 H10 . 1.98(3) no
C24 H11 . 0.94997(12) no
C24 H12 . 2.01(3) no
C24 H13 . 3.27(3) no
C24 H19 1_465 2.91(2) no
C24 H20 1_465 3.25(2) no
C24 H27 2_466 3.59(2) no
C24 H31 1_455 2.88(4) no
C25 C26 . 1.41(2) yes
C25 H10 . 3.20(3) no
C25 H11 . 2.02(2) no
C25 H12 . 0.95002(12) no
C25 H13 . 2.06(2) no
C25 H19 1_465 3.40(2) no
C25 H20 1_465 3.19(2) no
C25 H29 2_565 2.86(4) no
C25 H30 2_565 3.53(7) no
C25 H31 1_455 2.73(3) no
C26 H3 . 2.701(19) no
C26 H9 . 3.24(2) no
C26 H11 . 3.27(2) no
C26 H12 . 2.060(19) no
C26 H13 . 0.9500(1) no
C26 H20 1_465 3.15(2) no
C26 H31 1_455 3.02(4) no
C26 H36 . 3.41(6) no
C27 C28 . 1.387(18) yes
C27 C29 . 2.402(19) yes
C27 C30 . 2.77(2) yes
C27 C31 . 2.409(19) yes
C27 C32 . 1.379(18) yes
C27 H4 . 2.663(17) no
C27 H5 . 2.737(17) no
C27 H14 . 2.03(2) no
C27 H15 . 3.265(19) no
C27 H17 . 3.26(2) no
C27 H18 . 2.032(19) no
C28 C29 . 1.388(19) yes
C28 C30 . 2.39(2) yes
C28 C31 . 2.76(2) yes
C28 C32 . 2.39(2) yes
C28 H4 . 2.806(19) no
C28 H5 . 3.356(19) no
C28 H14 . 3.25(2) no
C28 H16 . 3.25(2) no
C28 H17 . 2.039(19) no
C28 H18 . 0.9500(1) no
C29 C30 . 1.37(2) yes
C29 C31 . 2.37(3) yes
C29 C32 . 2.76(2) yes
C29 H4 . 3.58(2) no
C29 H8 1_554 3.216(18) no
C29 H15 . 3.23(3) no
C29 H16 . 2.02(2) no
C29 H17 . 0.9500(1) no
C29 H18 . 2.04(2) no
C29 H25 1_554 3.47(2) no
C30 C31 . 1.35(2) yes
C30 C32 . 2.39(2) yes
C30 C56 2_655 3.59(3) yes
C30 H8 1_554 3.17(2) no
C30 H14 . 3.25(2) no
C30 H15 . 2.01(3) no
C30 H16 . 0.9500(1) no
C30 H17 . 2.02(3) no
C30 H18 . 3.25(2) no
C30 H24 1_554 3.17(2) no
C30 H25 1_554 3.28(2) no
C30 H33 2_655 3.12(4) no
C31 C32 . 1.409(19) yes
C31 H6 2_655 2.95(2) no
C31 H14 . 2.06(2) no
C31 H15 . 0.9500(1) no
C31 H16 . 2.00(2) no
C31 H17 . 3.23(3) no
C31 H25 1_554 3.27(2) no
C31 H33 2_655 3.51(4) no
C32 H4 . 3.357(19) no
C32 H5 . 3.07(2) no
C32 H6 2_655 3.441(19) no
C32 H14 . 0.9501(1) no
C32 H15 . 2.056(19) no
C32 H16 . 3.25(2) no
C32 H18 . 3.25(2) no
C32 H25 1_554 3.520(19) no
C32 H37 2_565 3.41(5) no
C33 C34 . 1.390(16) yes
C33 C35 . 2.406(17) yes
C33 C36 . 2.771(17) yes
C33 C37 . 2.417(16) yes
C33 C38 . 1.399(16) yes
C33 H6 . 2.720(17) no
C33 H7 . 2.712(16) no
C33 H9 2_556 3.37(2) no
C33 H15 2_655 3.435(18) no
C33 H19 . 2.037(16) no
C33 H20 . 3.263(17) no
C33 H22 . 3.275(17) no
C33 H23 . 2.042(16) no
C34 C35 . 1.394(17) yes
C34 C36 . 2.390(19) yes
C34 C37 . 2.764(19) yes
C34 C38 . 2.401(18) yes
C34 H6 . 2.739(18) no
C34 H7 . 3.443(17) no
C34 H9 2_556 2.79(2) no
C34 H15 2_655 3.37(2) no
C34 H19 . 0.94992(9) no
C34 H20 . 2.041(17) no
C34 H21 . 3.245(19) no
C34 H23 . 3.259(18) no
C35 C36 . 1.357(19) yes
C35 C37 . 2.36(2) yes
C35 C38 . 2.753(19) yes
C35 H2 1_645 3.096(17) no
C35 H6 . 3.564(19) no
C35 H9 2_556 2.81(2) no
C35 H10 2_556 3.25(2) no
C35 H15 2_655 3.26(2) no
C35 H19 . 2.048(19) no
C35 H20 . 0.95002(16) no
C35 H21 . 2.002(18) no
C35 H22 . 3.21(2) no
C36 C37 . 1.35(2) yes
C36 C38 . 2.382(19) yes
C36 H2 1_645 3.49(2) no
C36 H9 2_556 3.41(2) no
C36 H10 2_556 3.40(3) no
C36 H15 2_655 3.19(2) no
C36 H19 . 3.25(2) no
C36 H20 . 2.00(2) no
C36 H21 . 0.94993(12) no
C36 H22 . 2.00(2) no
C36 H23 . 3.240(19) no
C37 C38 . 1.395(17) yes
C37 H15 2_655 3.26(2) no
C37 H16 2_655 3.06(3) no
C37 H20 . 3.21(2) no
C37 H21 . 2.001(19) no
C37 H22 . 0.95003(9) no
C37 H23 . 2.048(19) no
C37 H23 2_656 3.34(2) no
C37 H24 2_656 3.556(19) no
C38 H6 . 3.532(17) no
C38 H7 . 2.917(18) no
C38 H15 2_655 3.37(2) no
C38 H16 2_655 3.20(2) no
C38 H19 . 3.262(18) no
C38 H21 . 3.239(18) no
C38 H22 . 2.042(17) no
C38 H23 . 0.94992(15) no
C38 H23 2_656 3.00(2) no
C39 C40 . 1.393(15) yes
C39 C41 . 2.414(16) yes
C39 C42 . 2.785(16) yes
C39 C43 . 2.413(17) yes
C39 C44 . 1.395(16) yes
C39 H8 . 2.839(15) no
C39 H24 . 2.028(16) no
C39 H25 . 3.269(16) no
C39 H27 . 3.267(18) no
C39 H28 . 2.034(16) no
C40 C41 . 1.379(17) yes
C40 C42 . 2.368(19) yes
C40 C43 . 2.731(19) yes
C40 C44 . 2.374(17) yes
C40 C54 2_566 3.577(16) yes
C40 H8 . 2.759(16) no
C40 H16 1_556 3.523(19) no
C40 H24 . 0.94997(11) no
C40 H25 . 2.028(16) no
C40 H26 . 3.227(18) no
C40 H28 . 3.237(17) no
C41 C42 . 1.346(19) yes
C41 C43 . 2.35(2) yes
C41 C44 . 2.735(18) yes
C41 C48 2_566 3.49(2) yes
C41 C54 2_566 3.53(2) yes
C41 H4 1_556 3.063(18) no
C41 H18 2_556 3.44(2) no
C41 H24 . 2.031(18) no
C41 H25 . 0.95004(8) no
C41 H26 . 2.000(18) no
C41 H27 . 3.20(2) no
C42 C43 . 1.360(19) yes
C42 C44 . 2.378(18) yes
C42 H4 1_556 2.986(17) no
C42 H18 2_556 2.93(2) no
C42 H24 . 3.223(19) no
C42 H25 . 1.99(2) no
C42 H26 . 0.9500(1) no
C42 H27 . 2.01(2) no
C42 H28 . 3.232(18) no
C43 C44 . 1.379(16) yes
C43 H11 2_466 3.05(2) no
C43 H18 2_556 3.002(18) no
C43 H25 . 3.20(2) no
C43 H26 . 2.008(18) no
C43 H27 . 0.94995(11) no
C43 H28 . 2.028(17) no
C44 H11 2_466 3.021(19) no
C44 H18 2_556 3.587(17) no
C44 H24 . 3.234(18) no
C44 H26 . 3.234(17) no
C44 H27 . 2.025(17) no
C44 H28 . 0.94998(9) no
C45 C46 . 1.3916(4) yes
C45 C47 . 2.4109(6) yes
C45 C48 . 2.7831(4) yes
C45 C49 . 2.4094(3) yes
C45 C50 . 1.21763(14) yes
C45 C51 . 1.8393(3) yes
C45 C52 . 2.4853(5) yes
C45 C53 . 2.0069(3) yes
C45 C54 . 2.4417(4) yes
C45 C55 . 2.0437(2) yes
C45 H21 2_656 3.54(2) no
C45 H22 2_656 3.556(19) no
C46 C47 . 1.3912(3) yes
C46 C48 . 2.4095(3) yes
C46 C49 . 2.7819(4) yes
C46 C50 . 1.8065(3) yes
C46 C51 . 1.12701(18) yes
C46 C52 . 1.6232(3) yes
C46 C53 . 1.2176(2) yes
C46 C53 2_566 3.59(4) yes
C46 C54 . 2.0598(3) yes
C46 C55 . 2.5189(6) yes
C46 H21 2_656 3.09(2) no
C47 C48 . 1.3922(5) yes
C47 C49 . 2.4110(7) yes
C47 C50 . 2.3459(4) yes
C47 C51 . 1.2869(2) yes
C47 C52 . 0.63129(16) yes
C47 C53 . 1.1069(4) yes
C47 C54 . 1.5501(6) yes
C47 C55 . 2.521(1) yes
C48 C49 . 1.3919(5) yes
C48 C50 . 2.4408(4) yes
C48 C51 . 2.0383(3) yes
C48 C52 . 1.3044(3) yes
C48 C53 . 1.8723(3) yes
C48 C54 . 1.50648(19) yes
C48 C55 . 2.0434(8) yes
C48 H25 2_566 3.54(2) no
C48 H34 . 3.03(5) no
C48 H35 . 3.42(3) no
C48 H36 . 3.55(5) no
C49 C50 . 2.0429(2) yes
C49 C51 . 2.5031(3) yes
C49 C52 . 2.2894(6) yes
C49 C53 . 2.4591(5) yes
C49 C54 . 1.9963(5) yes
C49 C55 . 1.41518(15) yes
C49 H34 . 2.86(4) no
C49 H35 . 3.41(3) no
C49 H36 . 3.54(4) no
C50 C51 . 1.4021(3) yes
C50 C52 . 2.1017(4) yes
C50 C53 . 2.4859(4) yes
C50 C54 . 2.8004(4) yes
C50 C55 . 2.4476(3) yes
C50 H22 2_656 3.53(2) no
C51 C52 . 1.00976(17) yes
C51 C53 . 1.8680(3) yes
C51 C54 . 2.4469(3) yes
C51 C55 . 2.8392(4) yes
C51 H10 1_655 3.223(19) no
C51 H21 2_656 3.35(3) no
C52 C53 . 1.6544(2) yes
C52 C54 . 1.9897(4) yes
C52 C55 . 2.7313(8) yes
C52 H10 1_655 3.44(2) no
C53 C54 . 0.9562(2) yes
C53 C55 . 1.9262(7) yes
C54 C55 . 1.3999(4) yes
C54 H24 2_566 3.591(15) no
C54 H25 2_566 3.51(2) no
C54 H36 . 3.43(4) no
C55 H36 . 3.45(3) no
C56 C57 . 1.4179(11) yes
C56 C58 . 2.4566(6) yes
C56 C59 . 2.8325(5) yes
C56 C60 . 2.4476(3) yes
C56 H16 2_655 3.54(3) no
C56 H29 . 3.3039(6) no
C56 H31 . 3.3135(14) no
C56 H32 . 2.063(3) no
C56 H33 . 0.9500(2) no
C57 C58 . 1.4161(3) yes
C57 C59 . 2.4474(4) yes
C57 C60 . 2.8232(6) yes
C57 H3 1_655 3.34(3) no
C57 H30 . 3.305(1) no
C57 H31 . 2.0630(9) no
C57 H32 . 0.9498(7) no
C57 H33 . 2.0649(8) no
C58 C59 . 1.4113(5) yes
C58 C60 . 2.4469(12) yes
C58 H3 1_655 3.19(3) no
C58 H29 . 3.3037(11) no
C58 H30 . 2.058(1) no
C58 H30 2_665 2.74(5) no
C58 H31 . 0.950(1) no
C58 H32 . 2.061(1) no
C58 H33 . 3.3134(6) no
C59 C59 2_665 3.26(5) yes
C59 C60 . 1.415(1) yes
C59 H12 2_565 3.38(4) no
C59 H27 1_654 3.41(3) no
C59 H29 . 2.0610(7) no
C59 H30 . 0.9500(5) no
C59 H30 2_665 2.42(7) no
C59 H31 . 2.058(2) no
C59 H31 2_665 3.30(9) no
C59 H32 . 3.3037(9) no
C60 H12 2_565 2.81(3) no
C60 H27 1_654 3.44(3) no
C60 H29 . 0.9503(5) no
C60 H30 . 2.062(2) no
C60 H31 . 3.305(3) no
C60 H33 . 3.3056(6) no
C60 H34 . 3.19(3) no
H1 H7 2_556 3.3(1) no
H1 H8 2_556 3.31(7) no
H2 H9 . 2.898(19) no
H2 H10 2_466 2.390(19) no
H2 H19 2_556 3.391(19) no
H2 H20 1_465 2.313(17) no
H2 H21 1_465 3.12(2) no
H3 H4 . 2.477(16) no
H3 H13 . 2.566(19) no
H3 H17 2_555 3.11(2) no
H3 H26 1_554 2.894(17) no
H3 H31 1_455 2.77(5) no
H3 H32 1_455 3.04(6) no
H4 H17 2_555 2.91(2) no
H4 H18 . 2.924(19) no
H4 H18 2_555 3.23(2) no
H4 H25 1_554 2.634(19) no
H4 H26 1_554 2.489(17) no
H4 H37 2_565 3.50(7) no
H5 H5 2_655 3.49(3) no
H5 H6 . 2.498(16) no
H5 H14 . 3.20(2) no
H5 H27 2_556 3.21(2) no
H6 H12 1_645 3.32(2) no
H6 H14 2_655 3.307(19) no
H6 H15 2_655 2.421(19) no
H6 H19 . 2.757(19) no
H6 H28 2_556 3.426(18) no
H6 H33 . 3.46(5) no
H7 H8 . 2.477(15) no
H7 H9 2_556 2.964(18) no
H7 H16 1_556 3.35(2) no
H7 H22 2_656 3.30(2) no
H7 H23 . 3.006(18) no
H7 H23 2_656 3.354(17) no
H7 H32 2_656 3.27(3) no
H8 H16 1_556 2.63(2) no
H8 H17 1_556 2.701(18) no
H8 H22 2_656 3.533(19) no
H8 H24 . 2.526(16) no
H9 H10 . 2.336(19) no
H9 H19 2_556 2.958(19) no
H9 H20 2_556 2.99(2) no
H9 H32 1_455 3.28(4) no
H10 H11 . 2.27(3) no
H10 H19 1_465 3.53(2) no
H10 H20 2_556 3.01(2) no
H10 H21 2_556 3.30(3) no
H11 H12 . 2.31(3) no
H11 H19 1_465 2.81(2) no
H11 H27 2_466 2.77(2) no
H11 H28 2_466 2.74(2) no
H11 H31 1_455 3.25(4) no
H12 H13 . 2.38(2) no
H12 H14 2_565 3.58(3) no
H12 H19 1_465 3.58(2) no
H12 H27 2_466 3.55(2) no
H12 H29 2_565 1.99(4) no
H12 H30 2_565 3.14(7) no
H12 H31 1_455 3.05(3) no
H13 H29 2_565 3.54(4) no
H13 H31 1_455 3.47(4) no
H13 H34 2_565 3.20(5) no
H13 H35 2_565 3.57(3) no
H13 H36 . 2.59(7) no
H13 H37 . 3.10(6) no
H14 H15 . 2.372(19) no
H14 H29 . 3.02(6) no
H14 H34 . 3.41(4) no
H14 H36 2_565 3.48(4) no
H14 H37 2_565 2.99(4) no
H15 H16 . 2.30(2) no
H15 H25 1_554 3.58(2) no
H16 H17 . 2.32(2) no
H16 H22 2_655 2.99(2) no
H16 H23 2_655 3.20(2) no
H16 H24 1_554 2.91(2) no
H16 H32 2_655 3.55(6) no
H16 H33 2_655 2.95(5) no
H17 H18 . 2.350(19) no
H17 H18 2_555 3.43(2) no
H17 H32 2_655 3.51(5) no
H18 H18 2_555 3.32(3) no
H18 H26 2_556 3.06(2) no
H18 H27 2_556 3.188(19) no
H19 H20 . 2.350(17) no
H19 H28 2_556 3.099(17) no
H20 H21 . 2.293(19) no
H21 H22 . 2.30(2) no
H21 H24 2_656 3.30(2) no
H22 H23 . 2.353(17) no
H22 H23 2_656 3.05(2) no
H22 H24 2_656 3.086(19) no
H23 H23 2_656 2.41(2) no
H23 H33 . 3.24(4) no
H24 H25 . 2.332(17) no
H25 H26 . 2.290(19) no
H25 H35 2_566 3.29(3) no
H25 H36 2_566 2.87(7) no
H25 H37 2_566 3.50(6) no
H26 H27 . 2.304(19) no
H27 H28 . 2.324(16) no
H27 H29 1_456 3.56(4) no
H27 H30 1_456 3.51(5) no
H29 H30 . 2.365(2) no
H29 H34 . 2.76(4) no
H30 H30 2_665 1.70(11) no
H30 H31 . 2.3626(15) no
H30 H31 2_665 2.4(1) no
H31 H32 . 2.3658(7) no
H32 H33 . 2.368(3) no
H34 H35 . 1.6322(2) no
H34 H35 2_565 3.18(5) no
H34 H36 . 3.0630(5) no
H34 H36 2_565 3.14(4) no
H34 H37 . 3.1352(5) no
H34 H37 2_565 1.95(5) no
H35 H35 2_565 2.38(5) no
H35 H36 . 1.6568(3) no
H35 H36 2_565 3.07(3) no
H35 H37 . 1.5474(3) no
H35 H37 2_565 2.04(7) no
H36 H37 . 1.4935(4) no
H36 H37 2_565 3.29(5) no
H37 H37 2_565 2.73(8) no

loop_
_geom_torsion_atom_site_label_1
_geom_torsion_atom_site_label_2
_geom_torsion_atom_site_label_3
_geom_torsion_atom_site_label_4
_geom_torsion
_geom_torsion_publ_flag
N3 Zn1 N2 C6 175.2(2) yes
N3 Zn1 N2 C9 -13.3(2) yes
N4 Zn1 N2 C6 79.6(3) yes
N4 Zn1 N2 C9 -108.9(3) yes
N5 Zn1 N2 C6 -71.3(2) yes
N5 Zn1 N2 C9 100.1(2) yes
C2 Zn1 N2 C6 24.6(2) yes
C2 Zn1 N2 C9 -164.0(2) yes
N2 Zn1 N3 C11 17.6(2) yes
N2 Zn1 N3 C14 -169.4(2) yes
N4 Zn1 N3 C11 171.4(2) yes
N4 Zn1 N3 C14 -15.6(2) yes
N5 Zn1 N3 C11 -88.5(2) yes
N5 Zn1 N3 C14 84.4(2) yes
C2 Zn1 N3 C11 93.6(3) yes
C2 Zn1 N3 C14 -93.5(3) yes
N2 Zn1 N4 C16 108.8(3) yes
N2 Zn1 N4 C19 -78.5(3) yes
N3 Zn1 N4 C16 13.3(2) yes
N3 Zn1 N4 C19 -173.9(2) yes
N5 Zn1 N4 C16 -99.7(2) yes
N5 Zn1 N4 C19 73.1(2) yes
C2 Zn1 N4 C16 163.8(2) yes
C2 Zn1 N4 C19 -23.5(2) yes
N2 Zn1 N5 C45 150.1(2) yes
N2 Zn1 N5 C49 -31.4(2) yes
N2 Zn1 N5 C50 -149.5(2) yes
N2 Zn1 N5 C55 39.1(2) yes
N3 Zn1 N5 C45 -112.8(2) yes
N3 Zn1 N5 C49 65.6(2) yes
N3 Zn1 N5 C50 -52.4(2) yes
N3 Zn1 N5 C55 136.2(2) yes
N4 Zn1 N5 C45 -17.3(2) yes
N4 Zn1 N5 C49 161.1(2) yes
N4 Zn1 N5 C50 43.1(2) yes
N4 Zn1 N5 C55 -128.3(2) yes
C2 Zn1 N5 C45 66.1(2) yes
C2 Zn1 N5 C49 -115.4(2) yes
C2 Zn1 N5 C50 126.6(2) yes
C2 Zn1 N5 C55 -44.9(2) yes
N2 Zn1 C2 C1 -160.6(2) yes
N2 Zn1 C2 C4 -40.6(2) yes
N3 Zn1 C2 C1 121.2(3) yes
N3 Zn1 C2 C4 -118.8(3) yes
N4 Zn1 C2 C1 40.9(2) yes
N4 Zn1 C2 C4 160.8(2) yes
N5 Zn1 C2 C1 -56.8(2) yes
N5 Zn1 C2 C4 63.1(2) yes
C3 N1 C1 C2 -1.1(2) yes
C3 N1 C1 C20 172.3(2) yes
C1 N1 C3 C4 0.8(2) yes
Zn1 N2 C6 C5 -3.5(2) yes
Zn1 N2 C6 C7 174.7(9) yes
C9 N2 C6 C5 -176.0(2) yes
C9 N2 C6 C7 2.2(2) yes
Zn1 N2 C9 C8 -175.5(1) yes
Zn1 N2 C9 C10 4.1(2) yes
C6 N2 C9 C8 -2.2(2) yes
C6 N2 C9 C10 177.4(2) yes
Zn1 N3 C11 C10 -12.6(2) yes
Zn1 N3 C11 C12 170.7(1) yes
C14 N3 C11 C10 173.4(2) yes
C14 N3 C11 C12 -3.3(2) yes
Zn1 N3 C14 C13 -171.1(1) yes
Zn1 N3 C14 C15 10.5(2) yes
C11 N3 C14 C13 3.0(2) yes
C11 N3 C14 C15 -175.4(2) yes
Zn1 N4 C16 C15 -6.2(2) yes
Zn1 N4 C16 C17 176.1(9) yes
C19 N4 C16 C15 179.5(2) yes
C19 N4 C16 C17 1.8(2) yes
Zn1 N4 C19 C18 -175.3(8) yes
Zn1 N4 C19 C20 1.1(2) yes
C16 N4 C19 C18 -1.6(2) yes
C16 N4 C19 C20 174.8(2) yes
Zn1 N5 C45 C46 178.5(2) yes
Zn1 N5 C45 C50 108.3(1) yes
Zn1 N5 C45 C51 147.3(1) yes
C49 N5 C45 C46 0.1(4) yes
C49 N5 C45 C50 -70.1(2) yes
C49 N5 C45 C51 -31.2(3) yes
C50 N5 C45 C46 70.2(2) yes
C50 N5 C45 C50 0.0(1) yes
C50 N5 C45 C51 38.9(2) yes
C55 N5 C45 C46 -57.6(3) yes
C55 N5 C45 C50 -127.8(2) yes
C55 N5 C45 C51 -88.9(2) yes
Zn1 N5 C49 C48 -178.5(2) yes
Zn1 N5 C49 C55 105.8(1) yes
C45 N5 C49 C48 -0.0(3) yes
C45 N5 C49 C55 -75.8(2) yes
C50 N5 C49 C48 -48.0(3) yes
C50 N5 C49 C55 -123.7(2) yes
C55 N5 C49 C48 75.7(2) yes
C55 N5 C49 C55 0.0(1) yes
Zn1 N5 C50 C45 -103.8(1) yes
Zn1 N5 C50 C46 -143.0(1) yes
Zn1 N5 C50 C51 -175.7(2) yes
C45 N5 C50 C45 0.0(1) yes
C45 N5 C50 C46 -39.2(2) yes
C45 N5 C50 C51 -71.8(2) yes
C49 N5 C50 C45 125.2(2) yes
C49 N5 C50 C46 86.0(2) yes
C49 N5 C50 C51 53.3(3) yes
C55 N5 C50 C45 67.3(2) yes
C55 N5 C50 C46 28.1(3) yes
C55 N5 C50 C51 -4.6(3) yes
Zn1 N5 C55 C49 -112.5(1) yes
Zn1 N5 C55 C54 175.8(2) yes
C45 N5 C55 C49 122.7(2) yes
C45 N5 C55 C54 51.1(3) yes
C49 N5 C55 C49 0.0(1) yes
C49 N5 C55 C54 -71.7(2) yes
C50 N5 C55 C49 76.1(2) yes
C50 N5 C55 C54 4.4(3) yes
C60 N6 C56 C57 0.0(6) yes
C56 N6 C60 C59 -0.0(6) yes
N1 C1 C2 Zn1 123.4(1) yes
N1 C1 C2 C4 1.1(2) yes
C20 C1 C2 Zn1 -49.4(2) yes
C20 C1 C2 C4 -171.7(2) yes
N1 C1 C20 C19 -152.6(2) yes
N1 C1 C20 C39 23.9(2) yes
C2 C1 C20 C19 19.3(3) yes
C2 C1 C20 C39 -164.2(2) yes
Zn1 C2 C4 C3 -122.3(1) yes
Zn1 C2 C4 C5 47.7(2) yes
C1 C2 C4 C3 -0.6(2) yes
C1 C2 C4 C5 169.4(2) yes
N1 C3 C4 C2 -0.1(2) yes
N1 C3 C4 C5 -170.7(2) yes
C2 C4 C5 C6 -18.4(3) yes
C2 C4 C5 C21 164.2(2) yes
C3 C4 C5 C6 149.9(2) yes
C3 C4 C5 C21 -27.4(3) yes
C4 C5 C6 N2 -11.3(3) yes
C4 C5 C6 C7 170.9(2) yes
C21 C5 C6 N2 166.1(2) yes
C21 C5 C6 C7 -11.8(3) yes
C4 C5 C21 C22 -51.6(3) yes
C4 C5 C21 C26 128.6(2) yes
C6 C5 C21 C22 131.0(2) yes
C6 C5 C21 C26 -48.9(3) yes
N2 C6 C7 C8 -1.3(2) yes
C5 C6 C7 C8 176.9(2) yes
C6 C7 C8 C9 -0.1(2) yes
C7 C8 C9 N2 1.5(2) yes
C7 C8 C9 C10 -178.2(2) yes
N2 C9 C10 C11 7.7(3) yes
N2 C9 C10 C27 -176.0(1) yes
C8 C9 C10 C11 -172.8(2) yes
C8 C9 C10 C27 3.6(3) yes
C9 C10 C11 N3 -3.5(3) yes
C9 C10 C11 C12 172.7(2) yes
C27 C10 C11 N3 -179.9(2) yes
C27 C10 C11 C12 -3.7(3) yes
C9 C10 C27 C28 -76.1(2) yes
C9 C10 C27 C32 101.6(2) yes
C11 C10 C27 C28 100.5(2) yes
C11 C10 C27 C32 -81.7(2) yes
N3 C11 C12 C13 2.4(2) yes
C10 C11 C12 C13 -174.3(2) yes
C11 C12 C13 C14 -0.5(2) yes
C12 C13 C14 N3 -1.5(2) yes
C12 C13 C14 C15 176.9(2) yes
N3 C14 C15 C16 2.9(3) yes
N3 C14 C15 C33 -178.8(1) yes
C13 C14 C15 C16 -175.3(2) yes
C13 C14 C15 C33 3.1(3) yes
C14 C15 C16 N4 -4.8(3) yes
C14 C15 C16 C17 172.6(2) yes
C33 C15 C16 N4 176.9(1) yes
C33 C15 C16 C17 -5.7(2) yes
C14 C15 C33 C34 -67.7(2) yes
C14 C15 C33 C38 109.8(2) yes
C16 C15 C33 C34 110.8(2) yes
C16 C15 C33 C38 -71.7(2) yes
N4 C16 C17 C18 -1.3(2) yes
C15 C16 C17 C18 -179.1(2) yes
C16 C17 C18 C19 0.3(2) yes
C17 C18 C19 N4 0.8(2) yes
C17 C18 C19 C20 -175.5(2) yes
N4 C19 C20 C1 12.9(2) yes
N4 C19 C20 C39 -163.5(1) yes
C18 C19 C20 C1 -171.3(2) yes
C18 C19 C20 C39 12.3(3) yes
C1 C20 C39 C40 -130.1(2) yes
C1 C20 C39 C44 46.4(2) yes
C19 C20 C39 C40 46.4(2) yes
C19 C20 C39 C44 -137.1(2) yes
C5 C21 C22 C23 -179.8(2) yes
C26 C21 C22 C23 0.1(3) yes
C5 C21 C26 C25 179.8(2) yes
C22 C21 C26 C25 -0.1(3) yes
C21 C22 C23 C24 0.4(4) yes
C22 C23 C24 C25 -0.8(4) yes
C23 C24 C25 C26 0.8(4) yes
C24 C25 C26 C21 -0.4(4) yes
C10 C27 C28 C29 177.4(2) yes
C32 C27 C28 C29 -0.4(3) yes
C10 C27 C32 C31 -176.9(2) yes
C28 C27 C32 C31 0.9(3) yes
C27 C28 C29 C30 1.4(3) yes
C28 C29 C30 C31 -3.1(4) yes
C29 C30 C31 C32 3.6(4) yes
C30 C31 C32 C27 -2.5(4) yes
C15 C33 C34 C35 177.9(2) yes
C38 C33 C34 C35 0.4(3) yes
C15 C33 C38 C37 -177.9(2) yes
C34 C33 C38 C37 -0.4(3) yes
C33 C34 C35 C36 -1.0(3) yes
C34 C35 C36 C37 1.6(3) yes
C35 C36 C37 C38 -1.6(3) yes
C36 C37 C38 C33 1.0(3) yes
C20 C39 C40 C41 176.5(2) yes
C44 C39 C40 C41 -0.1(3) yes
C20 C39 C44 C43 -175.6(2) yes
C40 C39 C44 C43 1.2(3) yes
C39 C40 C41 C42 -0.9(3) yes
C40 C41 C42 C43 0.9(3) yes
C41 C42 C43 C44 0.2(3) yes
C42 C43 C44 C39 -1.2(3) yes
N5 C45 C46 C47 -0.1(4) yes
N5 C45 C46 C50 -57.9(2) yes
N5 C45 C46 C51 -57.4(3) yes
N5 C45 C46 C52 -22.9(3) yes
N5 C45 C46 C53 49.0(3) yes
C50 C45 C46 C47 57.9(3) yes
C50 C45 C46 C50 0.0(1) yes
C50 C45 C46 C51 0.5(3) yes
C50 C45 C46 C52 35.0(3) yes
C50 C45 C46 C53 107.0(3) yes
C51 C45 C46 C47 57.4(3) yes
C51 C45 C46 C50 -0.5(3) yes
C51 C45 C46 C51 0.0(2) yes
C51 C45 C46 C52 34.6(2) yes
C51 C45 C46 C53 106.5(3) yes
N5 C45 C50 N5 0.0(8) yes
N5 C45 C50 C46 125.4(2) yes
N5 C45 C50 C51 125.0(2) yes
C46 C45 C50 N5 -125.4(2) yes
C46 C45 C50 C46 0.0(2) yes
C46 C45 C50 C51 -0.4(2) yes
C51 C45 C50 N5 -125.0(2) yes
C51 C45 C50 C46 0.4(2) yes
C51 C45 C50 C51 0.0(2) yes
N5 C45 C51 C46 132.8(3) yes
N5 C45 C51 C47 79.8(3) yes
N5 C45 C51 C50 -47.9(2) yes
N5 C45 C51 C52 56.8(4) yes
C46 C45 C51 C46 0.0(2) yes
C46 C45 C51 C47 -53.0(3) yes
C46 C45 C51 C50 179.4(4) yes
C46 C45 C51 C52 -75.9(4) yes
C50 C45 C51 C46 -179.4(4) yes
C50 C45 C51 C47 127.7(3) yes
C50 C45 C51 C50 0.0(1) yes
C50 C45 C51 C52 104.7(4) yes
C45 C46 C47 C48 0.1(4) yes
C45 C46 C47 C51 -75.3(3) yes
C45 C46 C47 C52 -71.1(4) yes
C45 C46 C47 C53 77.3(3) yes
C45 C46 C47 C54 55.6(3) yes
C50 C46 C47 C48 34.9(3) yes
C50 C46 C47 C51 -40.4(2) yes
C50 C46 C47 C52 -36.2(4) yes
C50 C46 C47 C53 112.1(2) yes
C50 C46 C47 C54 90.4(2) yes
C51 C46 C47 C48 75.3(3) yes
C51 C46 C47 C51 0.0(2) yes
C51 C46 C47 C52 4.2(3) yes
C51 C46 C47 C53 152.6(3) yes
C51 C46 C47 C54 130.8(3) yes
C52 C46 C47 C48 71.1(4) yes
C52 C46 C47 C51 -4.2(3) yes
C52 C46 C47 C52 0.0(2) yes
C52 C46 C47 C53 148.4(4) yes
C52 C46 C47 C54 126.6(4) yes
C53 C46 C47 C48 -77.2(3) yes
C53 C46 C47 C51 -152.6(3) yes
C53 C46 C47 C52 -148.4(4) yes
C53 C46 C47 C53 0.0(2) yes
C53 C46 C47 C54 -21.7(2) yes
C45 C46 C50 N5 47.6(2) yes
C45 C46 C50 C45 0.0(1) yes
C45 C46 C50 C51 179.4(3) yes
C47 C46 C50 N5 -85.2(3) yes
C47 C46 C50 C45 -132.8(3) yes
C47 C46 C50 C51 46.6(2) yes
C51 C46 C50 N5 -131.8(3) yes
C51 C46 C50 C45 -179.4(4) yes
C51 C46 C50 C51 0.0(2) yes
C52 C46 C50 N5 -98.7(2) yes
C52 C46 C50 C45 -146.3(3) yes
C52 C46 C50 C51 33.1(2) yes
C53 C46 C50 N5 -36.9(3) yes
C53 C46 C50 C45 -84.5(3) yes
C53 C46 C50 C51 94.9(3) yes
C45 C46 C51 C45 0.0(1) yes
C45 C46 C51 C47 123.1(2) yes
C45 C46 C51 C50 -0.4(2) yes
C45 C46 C51 C52 120.4(2) yes
C47 C46 C51 C45 -123.1(2) yes
C47 C46 C51 C47 0.0(2) yes
C47 C46 C51 C50 -123.5(2) yes
C47 C46 C51 C52 -2.6(2) yes
C50 C46 C51 C45 0.4(2) yes
C50 C46 C51 C47 123.5(2) yes
C50 C46 C51 C50 0.0(1) yes
C50 C46 C51 C52 120.9(3) yes
C52 C46 C51 C45 -120.4(3) yes
C52 C46 C51 C47 2.6(2) yes
C52 C46 C51 C50 -120.9(3) yes
C52 C46 C51 C52 0.0(2) yes
C53 C46 C51 C45 -101.7(2) yes
C53 C46 C51 C47 21.4(2) yes
C53 C46 C51 C50 -102.1(2) yes
C53 C46 C51 C52 18.8(3) yes
C45 C46 C52 C47 118.9(4) yes
C45 C46 C52 C48 49.9(4) yes
C45 C46 C52 C51 -67.1(3) yes
C45 C46 C52 C53 93.6(3) yes
C47 C46 C52 C47 0.0(2) yes
C47 C46 C52 C48 -69.0(4) yes
C47 C46 C52 C51 174.1(6) yes
C47 C46 C52 C53 -25.3(3) yes
C50 C46 C52 C47 142.4(4) yes
C50 C46 C52 C48 73.5(3) yes
C50 C46 C52 C51 -43.5(2) yes
C50 C46 C52 C53 117.2(2) yes
C51 C46 C52 C47 -174.1(6) yes
C51 C46 C52 C48 117.0(4) yes
C51 C46 C52 C51 0.0(2) yes
C51 C46 C52 C53 160.7(4) yes
C53 C46 C52 C47 25.3(3) yes
C53 C46 C52 C48 -43.7(3) yes
C53 C46 C52 C51 -160.7(4) yes
C53 C46 C52 C53 0.0(2) yes
C45 C46 C53 C47 -120.9(2) yes
C45 C46 C53 C52 -108.5(2) yes
C45 C46 C53 C54 -41.0(5) yes
C47 C46 C53 C47 0.0(2) yes
C47 C46 C53 C52 12.4(2) yes
C47 C46 C53 C54 79.9(5) yes
C50 C46 C53 C47 -78.0(2) yes
C50 C46 C53 C52 -65.6(2) yes
C50 C46 C53 C54 1.9(5) yes
C51 C46 C53 C47 -24.6(3) yes
C51 C46 C53 C52 -12.2(2) yes
C51 C46 C53 C54 55.3(5) yes
C52 C46 C53 C47 -12.4(2) yes
C52 C46 C53 C52 0.0(2) yes
C52 C46 C53 C54 67.5(5) yes
C46 C47 C48 C49 -0.1(4) yes
C46 C47 C48 C52 -89.4(4) yes
C46 C47 C48 C54 69.9(3) yes
C51 C47 C48 C49 48.2(4) yes
C51 C47 C48 C52 -41.1(3) yes
C51 C47 C48 C54 118.1(3) yes
C52 C47 C48 C49 89.3(4) yes
C52 C47 C48 C52 0.0(2) yes
C52 C47 C48 C54 159.3(4) yes
C53 C47 C48 C49 -55.4(3) yes
C53 C47 C48 C52 -144.7(4) yes
C53 C47 C48 C54 14.5(2) yes
C54 C47 C48 C49 -70.0(3) yes
C54 C47 C48 C52 -159.3(3) yes
C54 C47 C48 C54 0.0(2) yes
C46 C47 C51 C45 39.9(2) yes
C46 C47 C51 C46 0.0(2) yes
C46 C47 C51 C50 77.8(3) yes
C46 C47 C51 C52 174.6(4) yes
C48 C47 C51 C45 -82.0(2) yes
C48 C47 C51 C46 -121.9(3) yes
C48 C47 C51 C50 -44.1(3) yes
C48 C47 C51 C52 52.7(3) yes
C52 C47 C51 C45 -134.7(3) yes
C52 C47 C51 C46 -174.6(4) yes
C52 C47 C51 C50 -96.8(4) yes
C52 C47 C51 C52 0.0(2) yes
C53 C47 C51 C45 16.6(3) yes
C53 C47 C51 C46 -23.3(3) yes
C53 C47 C51 C50 54.5(3) yes
C53 C47 C51 C52 151.3(4) yes
C54 C47 C51 C45 -19.9(3) yes
C54 C47 C51 C46 -59.8(3) yes
C54 C47 C51 C50 18.0(4) yes
C54 C47 C51 C52 114.8(4) yes
C46 C47 C52 C46 0.0(2) yes
C46 C47 C52 C48 118.4(2) yes
C46 C47 C52 C51 -4.2(3) yes
C46 C47 C52 C53 46.7(3) yes
C48 C47 C52 C46 -118.4(2) yes
C48 C47 C52 C48 0.0(2) yes
C48 C47 C52 C51 -122.5(2) yes
C48 C47 C52 C53 -71.7(4) yes
C51 C47 C52 C46 4.2(3) yes
C51 C47 C52 C48 122.5(2) yes
C51 C47 C52 C51 0.0(2) yes
C51 C47 C52 C53 50.9(4) yes
C53 C47 C52 C46 -46.7(3) yes
C53 C47 C52 C48 71.7(4) yes
C53 C47 C52 C51 -50.9(4) yes
C53 C47 C52 C53 0.0(2) yes
C54 C47 C52 C46 -95.7(3) yes
C54 C47 C52 C48 22.7(3) yes
C54 C47 C52 C51 -99.9(3) yes
C54 C47 C52 C53 -49.0(3) yes
C46 C47 C53 C46 0.0(2) yes
C46 C47 C53 C52 -58.8(6) yes
C46 C47 C53 C54 -142.8(3) yes
C48 C47 C53 C46 121.7(2) yes
C48 C47 C53 C52 63.0(5) yes
C48 C47 C53 C54 -21.0(3) yes
C51 C47 C53 C46 21.0(2) yes
C51 C47 C53 C52 -37.7(5) yes
C51 C47 C53 C54 -121.7(3) yes
C52 C47 C53 C46 58.8(6) yes
C52 C47 C53 C52 0.0(2) yes
C52 C47 C53 C54 -84.0(6) yes
C54 C47 C53 C46 142.8(3) yes
C54 C47 C53 C52 84.0(5) yes
C54 C47 C53 C54 0.0(2) yes
C46 C47 C54 C48 -125.5(3) yes
C46 C47 C54 C53 30.5(2) yes
C46 C47 C54 C55 -58.5(3) yes
C48 C47 C54 C48 0.0(2) yes
C48 C47 C54 C53 156.0(3) yes
C48 C47 C54 C55 67.0(3) yes
C51 C47 C54 C48 -84.4(3) yes
C51 C47 C54 C53 71.6(3) yes
C51 C47 C54 C55 -17.3(4) yes
C52 C47 C54 C48 -24.2(5) yes
C52 C47 C54 C53 131.8(6) yes
C52 C47 C54 C55 42.8(6) yes
C53 C47 C54 C48 -156.0(3) yes
C53 C47 C54 C53 0.0(2) yes
C53 C47 C54 C55 -89.0(3) yes
C47 C48 C49 N5 0.0(4) yes
C47 C48 C49 C55 57.8(3) yes
C52 C48 C49 N5 30.2(4) yes
C52 C48 C49 C55 88.0(3) yes
C54 C48 C49 N5 -58.1(3) yes
C54 C48 C49 C55 -0.3(2) yes
C47 C48 C52 C46 52.4(3) yes
C47 C48 C52 C47 0.0(2) yes
C47 C48 C52 C51 99.2(5) yes
C47 C48 C52 C53 23.1(3) yes
C49 C48 C52 C46 -52.8(3) yes
C49 C48 C52 C47 -105.2(3) yes
C49 C48 C52 C51 -6.0(4) yes
C49 C48 C52 C53 -82.0(2) yes
C54 C48 C52 C46 33.7(3) yes
C54 C48 C52 C47 -18.7(3) yes
C54 C48 C52 C51 80.5(4) yes
C54 C48 C52 C53 4.5(2) yes
C47 C48 C54 C47 0.0(2) yes
C47 C48 C54 C53 -16.9(2) yes
C47 C48 C54 C55 -125.1(2) yes
C49 C48 C54 C47 125.4(2) yes
C49 C48 C54 C53 108.6(3) yes
C49 C48 C54 C55 0.3(2) yes
C52 C48 C54 C47 9.2(2) yes
C52 C48 C54 C53 -7.7(3) yes
C52 C48 C54 C55 -115.9(3) yes
N5 C49 C55 N5 0.0(8) yes
N5 C49 C55 C54 123.2(2) yes
C48 C49 C55 N5 -122.8(2) yes
C48 C49 C55 C54 0.4(2) yes
N5 C50 C51 C45 58.7(2) yes
N5 C50 C51 C46 59.1(3) yes
N5 C50 C51 C47 -7.6(4) yes
N5 C50 C51 C52 -41.3(4) yes
C45 C50 C51 C45 0.0(1) yes
C45 C50 C51 C46 0.5(3) yes
C45 C50 C51 C47 -66.2(3) yes
C45 C50 C51 C52 -99.9(3) yes
C46 C50 C51 C45 -0.5(3) yes
C46 C50 C51 C46 0.0(2) yes
C46 C50 C51 C47 -66.7(3) yes
C46 C50 C51 C52 -100.4(4) yes
C45 C51 C52 C46 47.8(2) yes
C45 C51 C52 C47 53.0(4) yes
C45 C51 C52 C48 -37.3(4) yes
C45 C51 C52 C53 34.6(2) yes
C46 C51 C52 C46 0.0(2) yes
C46 C51 C52 C47 5.1(4) yes
C46 C51 C52 C48 -85.1(3) yes
C46 C51 C52 C53 -13.2(2) yes
C47 C51 C52 C46 -5.1(4) yes
C47 C51 C52 C47 0.0(2) yes
C47 C51 C52 C48 -90.2(4) yes
C47 C51 C52 C53 -18.3(2) yes
C50 C51 C52 C46 95.7(3) yes
C50 C51 C52 C47 100.9(3) yes
C50 C51 C52 C48 10.6(4) yes
C50 C51 C52 C53 82.5(2) yes
C46 C52 C53 C46 0.0(2) yes
C46 C52 C53 C47 117.0(7) yes
C46 C52 C53 C54 -145.5(4) yes
C47 C52 C53 C46 -117.0(7) yes
C47 C52 C53 C47 0.0(2) yes
C47 C52 C53 C54 97.5(7) yes
C48 C52 C53 C46 138.4(3) yes
C48 C52 C53 C47 -104.6(7) yes
C48 C52 C53 C54 -7.1(3) yes
C51 C52 C53 C46 13.2(3) yes
C51 C52 C53 C47 130.1(8) yes
C51 C52 C53 C54 -132.4(3) yes
C46 C53 C54 C47 -71.9(4) yes
C46 C53 C54 C48 -52.5(4) yes
C46 C53 C54 C55 38.8(5) yes
C47 C53 C54 C47 0.0(2) yes
C47 C53 C54 C48 19.4(2) yes
C47 C53 C54 C55 110.7(2) yes
C52 C53 C54 C47 -13.3(2) yes
C52 C53 C54 C48 6.1(2) yes
C52 C53 C54 C55 97.4(2) yes
C47 C54 C55 N5 5.8(4) yes
C47 C54 C55 C49 -48.6(3) yes
C48 C54 C55 N5 54.0(3) yes
C48 C54 C55 C49 -0.3(2) yes
C53 C54 C55 N5 -42.5(3) yes
C53 C54 C55 C49 -96.8(3) yes
N6 C56 C57 C58 -0.0(7) yes
C56 C57 C58 C59 0.0(7) yes
C57 C58 C59 C60 -0.0(7) yes
C58 C59 C60 N6 0.0(7) yes
